data_1566578
loop_
_publ_author_name
'Connor, Gannon P.'
'Delony, Daniel'
'Weber, Jeremy E.'
'Mercado, Brandon Q.'
'Curley, Julia B.'
'Schneider, Sven'
'Mayer, James M.'
'Holland, Patrick L.'

_publ_section_title
;
 Facile conversion of ammonia to a nitride in a rhenium system that
 cleaves dinitrogen
;
_journal_name_full 'Chemical Science'
_journal_paper_doi 10.1039/D1SC04503B
_journal_year 2022
_chemical_formula_moiety 'C32 H12 B F24, C20 H50 Cl N3 P2 Re, 0.5(O C4 H10)'
_chemical_formula_sum 'C54 H67 B Cl F24 N3 O0.5 P2 Re'
_chemical_formula_weight 1516.50
_space_group_crystal_system triclinic
_space_group_IT_number 2
_space_group_name_Hall '-P 1'
_space_group_name_H-M_alt 'P -1'
_atom_sites_solution_hydrogens geom
_atom_sites_solution_primary SHELXT
_atom_sites_solution_secondary difmap
_audit_creation_method SHELXL-2014/7
_audit_update_record
;
2021-08-02 deposited with the CCDC.	2022-02-22 downloaded from the CCDC.
;
_cell_angle_alpha 92.777(3)
_cell_angle_beta 109.357(4)
_cell_angle_gamma 97.022(3)
_cell_formula_units_Z 2
_cell_length_a 12.2681(5)
_cell_length_b 15.3208(6)
_cell_length_c 17.9247(8)
_cell_measurement_reflns_used 26404
_cell_measurement_temperature 93(2)
_cell_measurement_theta_max 65.8470
_cell_measurement_theta_min 2.6070
_cell_volume 3140.5(2)
_computing_cell_refinement 'CrysAlisPro 1.171.39.16b (Rigaku OD, 2015)'
_computing_data_collection 'CrysAlisPro 1.171.39.16b (Rigaku OD, 2015)'
_computing_data_reduction 'CrysAlisPro 1.171.39.16b (Rigaku OD, 2015)'
_computing_molecular_graphics
; 
Dolomanov, O.V.; Bourhis, L.J.; Gildea, R.J.; Howard, J.A.K.; Puschmann, H., 
OLEX2: A complete structure solution, refinement and analysis program 
(2009). J. Appl. Cryst., 42, 339-341. 
;
_computing_publication_material 'CIFTAB-2014/2 (Sheldrick, 2014)'
_computing_structure_refinement 'SHELXL-2014/7 (Sheldrick, 2014)'
_computing_structure_solution 'SHELXT-2014/5 (Sheldrick, 2014)'
_diffrn_ambient_temperature 93(2)
_diffrn_detector_area_resol_mean 22.2
_diffrn_measured_fraction_theta_full 0.984
_diffrn_measured_fraction_theta_max 0.984
_diffrn_measurement_device_type 'Rigaku Saturn 944+ CCD'
_diffrn_measurement_method \w
_diffrn_radiation_type CuK\a
_diffrn_radiation_wavelength 1.54184
_diffrn_reflns_av_R_equivalents 0.1340
_diffrn_reflns_av_unetI/netI 0.0674
_diffrn_reflns_Laue_measured_fraction_full 0.984
_diffrn_reflns_Laue_measured_fraction_max 0.984
_diffrn_reflns_limit_h_max 14
_diffrn_reflns_limit_h_min -14
_diffrn_reflns_limit_k_max 18
_diffrn_reflns_limit_k_min -18
_diffrn_reflns_limit_l_max 21
_diffrn_reflns_limit_l_min -21
_diffrn_reflns_number 109426
_diffrn_reflns_point_group_measured_fraction_full 0.984
_diffrn_reflns_point_group_measured_fraction_max 0.984
_diffrn_reflns_theta_full 66.597
_diffrn_reflns_theta_max 66.597
_diffrn_reflns_theta_min 2.625
_diffrn_source 'microfocus rotating anode'
_exptl_absorpt_coefficient_mu 5.653
_exptl_absorpt_correction_T_max 1.00000
_exptl_absorpt_correction_T_min 0.88256
_exptl_absorpt_correction_type multi-scan
_exptl_absorpt_process_details
; 
CrysAlisPro 1.171.39.16b (Rigaku Oxford Diffraction, 2015) 
Empirical absorption correction using spherical harmonics, 
 implemented in SCALE3 ABSPACK scaling algorithm. 
;
_exptl_crystal_colour Green
_exptl_crystal_density_diffrn 1.604
_exptl_crystal_description Plate
_exptl_crystal_F_000 1518
_exptl_crystal_size_max 0.050
_exptl_crystal_size_mid 0.050
_exptl_crystal_size_min 0.010
_refine_diff_density_max 0.890
_refine_diff_density_min -1.947
_refine_diff_density_rms 0.108
_refine_ls_extinction_method none
_refine_ls_goodness_of_fit_ref 1.039
_refine_ls_hydrogen_treatment constr
_refine_ls_matrix_type full
_refine_ls_number_parameters 928
_refine_ls_number_reflns 10946
_refine_ls_number_restraints 295
_refine_ls_restrained_S_all 1.124
_refine_ls_R_factor_all 0.0826
_refine_ls_R_factor_gt 0.0550
_refine_ls_shift/su_max 0.002
_refine_ls_shift/su_mean 0.000
_refine_ls_structure_factor_coef Fsqd
_refine_ls_weighting_details 'w=1/[\s^2^(Fo^2^)+(0.0619P)^2^+3.6271P] where P=(Fo^2^+2Fc^2^)/3'
_refine_ls_weighting_scheme calc
_refine_ls_wR_factor_gt 0.1180
_refine_ls_wR_factor_ref 0.1329
_reflns_Friedel_coverage 0.000
_reflns_number_gt 8233
_reflns_number_total 10946
_reflns_threshold_expression 'I > 2\s(I)'
_cod_data_source_file d1sc04503b2.cif
_cod_data_source_block 007b-17124
_cod_original_formula_sum 'C54 H67 B Cl F24 N3 O0.50 P2 Re'
_cod_database_code 1566578
_shelx_shelxl_version_number 2014/7
_shelx_space_group_comment
; 
The symmetry employed for this shelxl refinement is uniquely defined 
by the following loop, which should always be used as a source of 
symmetry information in preference to the above space-group names. 
They are only intended as comments. 
;
_shelx_estimated_absorpt_t_min 0.765
_shelx_estimated_absorpt_t_max 0.946

loop_
_space_group_symop_operation_xyz
'x, y, z'
'-x, -y, -z'

loop_
_atom_site_label
_atom_site_type_symbol
_atom_site_fract_x
_atom_site_fract_y
_atom_site_fract_z
_atom_site_U_iso_or_equiv
_atom_site_adp_type
_atom_site_occupancy
_atom_site_site_symmetry_order
_atom_site_calc_flag
_atom_site_refinement_flags_posn
_atom_site_refinement_flags_adp
_atom_site_refinement_flags_occupancy
_atom_site_disorder_assembly
_atom_site_disorder_group
Re1 Re 0.89638(3) 0.38287(2) 0.81601(2) 0.04152(11) Uani 1 1 d . . . . .
Cl02 Cl 0.85702(15) 0.41832(11) 0.94117(9) 0.0498(4) Uani 1 1 d . . . . .
P1 P 0.79539(15) 0.49400(11) 0.74096(10) 0.0454(4) Uani 1 1 d . . . . .
P2 P 1.00739(16) 0.26343(10) 0.86109(10) 0.0446(4) Uani 1 1 d . . . . .
N3 N 1.0505(4) 0.4783(3) 0.8709(3) 0.0413(12) Uani 1 1 d . . . . .
H3A H 1.0488 0.5244 0.8406 0.050 Uiso 1 1 calc R U . . .
H3B H 1.1150 0.4525 0.8751 0.050 Uiso 1 1 calc R U . . .
H3C H 1.0528 0.4982 0.9201 0.050 Uiso 1 1 calc R U . . .
N1 N 0.8939(5) 0.3383(3) 0.7149(3) 0.0420(12) Uani 1 1 d . . . . .
N2 N 0.7309(5) 0.2940(4) 0.7877(3) 0.0543(15) Uani 1 1 d . . . . .
H2A H 0.6775 0.3099 0.7436 0.065 Uiso 1 1 calc R U . . .
H2B H 0.7042 0.2978 0.8292 0.065 Uiso 1 1 calc R U . . .
H2C H 0.7424 0.2375 0.7785 0.065 Uiso 1 1 calc R U . . .
C1 C 0.7468(6) 0.4331(4) 0.6420(4) 0.0489(16) Uani 1 1 d . . . . .
H1A H 0.6686 0.3987 0.6312 0.059 Uiso 1 1 calc R U . . .
H1B H 0.7405 0.4755 0.6014 0.059 Uiso 1 1 calc R U . . .
C2 C 0.8324(6) 0.3707(4) 0.6366(4) 0.0479(16) Uani 1 1 d . . . . .
H2D H 0.7894 0.3193 0.5979 0.058 Uiso 1 1 calc R U . . .
H2E H 0.8911 0.4017 0.6165 0.058 Uiso 1 1 calc R U . . .
C3 C 0.9405(7) 0.2558(4) 0.6963(4) 0.0503(17) Uani 1 1 d . . . . .
H3D H 1.0127 0.2732 0.6841 0.060 Uiso 1 1 calc R U . . .
H3E H 0.8822 0.2215 0.6485 0.060 Uiso 1 1 calc R U . . .
C4 C 0.9670(7) 0.1972(4) 0.7654(4) 0.0533(18) Uani 1 1 d . . . . .
H4A H 1.0317 0.1647 0.7649 0.064 Uiso 1 1 calc R U . . .
H4B H 0.8973 0.1533 0.7585 0.064 Uiso 1 1 calc R U . . .
C5 C 0.6564(6) 0.5286(5) 0.7491(4) 0.0564(19) Uani 1 1 d . . . . .
C6 C 0.5870(7) 0.4502(5) 0.7728(5) 0.065(2) Uani 1 1 d . . . . .
H6A H 0.5660 0.4005 0.7316 0.097 Uiso 1 1 calc R U . . .
H6B H 0.5158 0.4681 0.7782 0.097 Uiso 1 1 calc R U . . .
H6C H 0.6352 0.4321 0.8235 0.097 Uiso 1 1 calc R U . . .
C7 C 0.5736(6) 0.5569(5) 0.6717(4) 0.063(2) Uani 1 1 d . . . . .
H7A H 0.6133 0.6083 0.6557 0.095 Uiso 1 1 calc R U . . .
H7B H 0.5033 0.5724 0.6804 0.095 Uiso 1 1 calc R U . . .
H7C H 0.5516 0.5081 0.6297 0.095 Uiso 1 1 calc R U . . .
C8 C 0.6884(7) 0.6033(5) 0.8169(5) 0.068(2) Uani 1 1 d . . . . .
H8A H 0.7429 0.5852 0.8652 0.102 Uiso 1 1 calc R U . . .
H8B H 0.6174 0.6154 0.8267 0.102 Uiso 1 1 calc R U . . .
H8C H 0.7250 0.6568 0.8018 0.102 Uiso 1 1 calc R U . . .
C9 C 0.8903(6) 0.5969(4) 0.7298(4) 0.0471(16) Uani 1 1 d . . . . .
C10 C 0.9835(6) 0.5666(4) 0.6986(4) 0.0463(16) Uani 1 1 d . . . . .
H10A H 1.0178 0.5192 0.7290 0.070 Uiso 1 1 calc R U . . .
H10B H 1.0448 0.6165 0.7045 0.070 Uiso 1 1 calc R U . . .
H10C H 0.9474 0.5446 0.6423 0.070 Uiso 1 1 calc R U . . .
C11 C 0.8258(7) 0.6581(5) 0.6698(4) 0.061(2) Uani 1 1 d . . . . .
H11A H 0.7828 0.6237 0.6187 0.092 Uiso 1 1 calc R U . . .
H11B H 0.8827 0.7049 0.6628 0.092 Uiso 1 1 calc R U . . .
H11C H 0.7710 0.6847 0.6898 0.092 Uiso 1 1 calc R U . . .
C12 C 0.9494(7) 0.6526(4) 0.8121(4) 0.0575(19) Uani 1 1 d . . . . .
H12A H 0.9041 0.7000 0.8159 0.086 Uiso 1 1 calc R U . . .
H12B H 1.0290 0.6783 0.8172 0.086 Uiso 1 1 calc R U . . .
H12C H 0.9522 0.6143 0.8548 0.086 Uiso 1 1 calc R U . . .
C13 C 0.9735(7) 0.1824(4) 0.9298(4) 0.0552(19) Uani 1 1 d . . . . .
C14 C 1.0021(9) 0.0893(5) 0.9158(5) 0.074(3) Uani 1 1 d . . . . .
H14A H 0.9589 0.0655 0.8607 0.111 Uiso 1 1 calc R U . . .
H14B H 0.9795 0.0506 0.9518 0.111 Uiso 1 1 calc R U . . .
H14C H 1.0861 0.0925 0.9260 0.111 Uiso 1 1 calc R U . . .
C15 C 0.8412(7) 0.1724(5) 0.9159(5) 0.065(2) Uani 1 1 d . . . . .
H15A H 0.8197 0.2302 0.9259 0.097 Uiso 1 1 calc R U . . .
H15B H 0.8225 0.1319 0.9521 0.097 Uiso 1 1 calc R U . . .
H15C H 0.7974 0.1487 0.8608 0.097 Uiso 1 1 calc R U . . .
C16 C 1.0352(7) 0.2210(5) 1.0160(4) 0.060(2) Uani 1 1 d . . . . .
H16A H 1.1199 0.2249 1.0290 0.091 Uiso 1 1 calc R U . . .
H16B H 1.0102 0.1828 1.0514 0.091 Uiso 1 1 calc R U . . .
H16C H 1.0152 0.2802 1.0229 0.091 Uiso 1 1 calc R U . . .
C17 C 1.1735(6) 0.2891(5) 0.8921(4) 0.0528(18) Uani 1 1 d . . . . .
C18 C 1.2374(7) 0.2070(5) 0.9073(5) 0.063(2) Uani 1 1 d . . . . .
H18A H 1.2290 0.1817 0.9546 0.095 Uiso 1 1 calc R U . . .
H18B H 1.3205 0.2246 0.9157 0.095 Uiso 1 1 calc R U . . .
H18C H 1.2032 0.1630 0.8613 0.095 Uiso 1 1 calc R U . . .
C19 C 1.2005(7) 0.3284(5) 0.8218(4) 0.0564(19) Uani 1 1 d . . . . .
H19A H 1.1832 0.2819 0.7784 0.085 Uiso 1 1 calc R U . . .
H19B H 1.2832 0.3537 0.8387 0.085 Uiso 1 1 calc R U . . .
H19C H 1.1522 0.3748 0.8035 0.085 Uiso 1 1 calc R U . . .
C20 C 1.2241(6) 0.3540(5) 0.9682(4) 0.0532(18) Uani 1 1 d . . . . .
H20A H 1.1609 0.3812 0.9775 0.080 Uiso 1 1 calc R U . . .
H20B H 1.2822 0.4001 0.9617 0.080 Uiso 1 1 calc R U . . .
H20C H 1.2611 0.3219 1.0136 0.080 Uiso 1 1 calc R U . . .
F1A F 0.1003(11) 0.4192(8) 0.5963(10) 0.065(3) Uani 0.62(3) 1 d D U P A 1
F1B F 0.139(3) 0.4013(14) 0.6086(16) 0.085(6) Uani 0.38(3) 1 d D U P A 2
F2A F 0.1508(18) 0.4822(9) 0.5060(5) 0.088(4) Uani 0.62(3) 1 d D U P A 1
F2B F 0.1000(18) 0.4849(14) 0.5156(11) 0.075(5) Uani 0.38(3) 1 d D U P A 2
F3A F 0.2696(8) 0.4137(7) 0.5908(12) 0.087(4) Uani 0.62(3) 1 d D U P A 1
F3B F 0.2652(14) 0.4432(17) 0.5509(14) 0.083(6) Uani 0.38(3) 1 d D U P A 2
F4 F 0.2693(5) 0.6291(5) 0.8886(3) 0.110(2) Uani 1 1 d . . . . .
F5 F 0.3714(6) 0.5302(3) 0.8807(3) 0.120(2) Uani 1 1 d . . . . .
F6 F 0.4473(4) 0.6647(3) 0.9011(3) 0.0790(14) Uani 1 1 d . . . . .
F7A F 0.6569(18) 0.8125(9) 0.8819(9) 0.075(4) Uani 0.59(3) 1 d D U P B 1
F7B F 0.685(3) 0.8275(15) 0.9007(13) 0.086(6) Uani 0.41(3) 1 d D U P B 2
F8A F 0.7641(15) 0.8662(16) 0.8171(11) 0.124(5) Uani 0.59(3) 1 d D U P B 1
F8B F 0.7291(16) 0.8376(12) 0.7982(11) 0.076(4) Uani 0.41(3) 1 d D U P B 2
F9A F 0.7470(13) 0.9421(7) 0.9174(8) 0.089(4) Uani 0.59(3) 1 d D U P B 1
F9B F 0.7832(13) 0.9471(9) 0.8801(19) 0.103(6) Uani 0.41(3) 1 d D U P B 2
F10 F 0.3247(4) 1.1303(3) 0.7618(3) 0.0785(13) Uani 1 1 d . . . . .
F11 F 0.4956(5) 1.1635(3) 0.8486(3) 0.0895(15) Uani 1 1 d . . . . .
F12 F 0.4711(5) 1.1740(3) 0.7269(3) 0.0775(14) Uani 1 1 d . . . . .
F13A F 0.0818(11) 0.9903(6) 0.7746(7) 0.075(3) Uani 0.510(15) 1 d D U P C 2
F13B F 0.0110(17) 0.9958(6) 0.7506(10) 0.097(5) Uani 0.490(15) 1 d D U P C 1
F14A F -0.0983(11) 0.9588(9) 0.7228(5) 0.077(4) Uani 0.510(15) 1 d D U P C 2
F14B F -0.1353(8) 0.8849(9) 0.7138(6) 0.080(4) Uani 0.490(15) 1 d D U P C 1
F15A F 0.006(2) 0.8698(17) 0.7955(12) 0.061(4) Uani 0.490(15) 1 d D U P C 1
F15B F 0.031(2) 0.8610(17) 0.7888(12) 0.062(4) Uani 0.510(15) 1 d D U P C 2
F16 F -0.0624(4) 0.8938(3) 0.3905(3) 0.0788(13) Uani 1 1 d . . . . .
F17 F -0.1581(4) 0.7748(3) 0.4030(3) 0.0781(13) Uani 1 1 d . . . . .
F18 F -0.2050(4) 0.8971(3) 0.4345(3) 0.0872(15) Uani 1 1 d . . . . .
F19A F 0.3052(9) 1.0274(5) 0.4185(5) 0.072(3) Uani 0.615(12) 1 d D U P D 1
F19B F 0.2209(10) 0.9728(9) 0.3754(7) 0.067(4) Uani 0.385(12) 1 d D U P D 2
F20A F 0.2854(11) 0.9341(12) 0.3143(6) 0.070(3) Uani 0.615(12) 1 d D U P D 1
F20B F 0.3214(16) 0.9274(19) 0.3124(8) 0.060(5) Uani 0.385(12) 1 d D U P D 2
F21A F 0.4505(6) 1.0067(5) 0.3882(5) 0.058(2) Uani 0.615(12) 1 d D U P D 1
F21B F 0.4016(17) 1.0352(9) 0.4042(10) 0.107(6) Uani 0.385(12) 1 d D U P D 2
F22 F 0.6672(4) 0.7446(3) 0.5214(3) 0.0680(12) Uani 1 1 d . . . . .
F23 F 0.5392(3) 0.6284(2) 0.4989(2) 0.0564(10) Uani 1 1 d . . . . .
F24 F 0.5576(4) 0.6985(3) 0.4014(2) 0.0663(12) Uani 1 1 d . . . . .
C21 C 0.2901(6) 0.7096(4) 0.6633(4) 0.0437(15) Uani 1 1 d . . . . .
C22 C 0.2443(6) 0.6329(4) 0.6116(4) 0.0452(16) Uani 1 1 d . . . . .
H22 H 0.2177 0.6379 0.5560 0.054 Uiso 1 1 calc R U . . .
C23 C 0.2362(6) 0.5491(4) 0.6383(4) 0.0453(16) Uani 1 1 d D . . . .
C24 C 0.2736(6) 0.5399(4) 0.7197(4) 0.0479(16) Uani 1 1 d . . . . .
H24 H 0.2703 0.4832 0.7387 0.058 Uiso 1 1 calc R U . . .
C25 C 0.3159(6) 0.6160(4) 0.7724(4) 0.0477(16) Uani 1 1 d . . . . .
C26 C 0.3227(6) 0.6991(4) 0.7438(4) 0.0448(15) Uani 1 1 d . . . . .
H26 H 0.3507 0.7502 0.7808 0.054 Uiso 1 1 calc R U . . .
C27 C 0.1895(6) 0.4701(4) 0.5832(4) 0.0578(17) Uani 1 1 d D U . . .
C28 C 0.3515(7) 0.6104(6) 0.8593(5) 0.064(2) Uani 1 1 d . . . . .
C29 C 0.3894(6) 0.8812(4) 0.6960(4) 0.0427(15) Uani 1 1 d . . . . .
C30 C 0.4982(6) 0.8592(4) 0.7417(4) 0.0492(17) Uani 1 1 d . . . . .
H30 H 0.5153 0.8017 0.7323 0.059 Uiso 1 1 calc R U . . .
C31 C 0.5825(6) 0.9187(5) 0.8007(4) 0.0555(18) Uani 1 1 d D . . . .
C32 C 0.5615(7) 1.0046(5) 0.8141(4) 0.0538(18) Uani 1 1 d . . . . .
H32 H 0.6167 1.0450 0.8549 0.065 Uiso 1 1 calc R U . . .
C33 C 0.4587(6) 1.0290(4) 0.7668(4) 0.0465(16) Uani 1 1 d . . . . .
C34 C 0.3744(6) 0.9690(4) 0.7100(4) 0.0457(16) Uani 1 1 d . . . . .
H34 H 0.3037 0.9882 0.6794 0.055 Uiso 1 1 calc R U . . .
C35 C 0.6871(6) 0.8878(5) 0.8483(5) 0.078(2) Uani 1 1 d D U . . .
C36 C 0.4370(7) 1.1224(5) 0.7760(4) 0.0558(19) Uani 1 1 d . . . . .
C38 C 0.1265(6) 0.8588(4) 0.6728(4) 0.0506(17) Uani 1 1 d . . . . .
H38 H 0.1793 0.8593 0.7255 0.061 Uiso 1 1 calc R U . . .
C39 C 0.0172(7) 0.8831(5) 0.6622(4) 0.0545(19) Uani 1 1 d D . . . .
C40 C -0.0621(6) 0.8830(4) 0.5858(5) 0.0544(18) Uani 1 1 d . . . . .
H40 H -0.1364 0.9008 0.5777 0.065 Uiso 1 1 calc R U . . .
C41 C -0.0304(6) 0.8563(4) 0.5219(4) 0.0479(16) Uani 1 1 d . . . . .
C42 C 0.0793(6) 0.8313(4) 0.5334(4) 0.0480(16) Uani 1 1 d . . . . .
H42 H 0.0980 0.8124 0.4884 0.058 Uiso 1 1 calc R U . . .
C43 C 0.1627(6) 0.8334(4) 0.6093(4) 0.0432(15) Uani 1 1 d . . . . .
C44 C -0.0100(7) 0.9134(5) 0.7308(4) 0.073(2) Uani 1 1 d D U . . .
C45 C -0.1131(7) 0.8555(5) 0.4386(5) 0.0583(19) Uani 1 1 d . . . . .
C46 C 0.3408(5) 0.8121(4) 0.5532(4) 0.0413(15) Uani 1 1 d . . . . .
C47 C 0.3193(6) 0.8782(4) 0.5022(4) 0.0484(17) Uani 1 1 d . . . . .
H47 H 0.2682 0.9178 0.5079 0.058 Uiso 1 1 calc R U . . .
C48 C 0.3686(6) 0.8897(4) 0.4429(4) 0.0473(16) Uani 1 1 d D . . . .
C49 C 0.4453(6) 0.8338(4) 0.4333(4) 0.0466(16) Uani 1 1 d . . . . .
H49 H 0.4803 0.8414 0.3937 0.056 Uiso 1 1 calc R U . . .
C50 C 0.4693(6) 0.7666(4) 0.4834(4) 0.0453(16) Uani 1 1 d . . . . .
C51 C 0.4189(6) 0.7559(4) 0.5422(4) 0.0448(15) Uani 1 1 d . . . . .
H51 H 0.4373 0.7097 0.5758 0.054 Uiso 1 1 calc R U . . .
C52 C 0.3411(6) 0.9586(5) 0.3896(4) 0.0669(18) Uani 1 1 d D U . . .
C53 C 0.5578(6) 0.7098(5) 0.4766(4) 0.0513(17) Uani 1 1 d . . . . .
B1 B 0.2938(7) 0.8081(5) 0.6291(4) 0.0401(17) Uani 1 1 d . . . . .
C1A C 0.306(2) 0.913(2) 0.9123(17) 0.108(9) Uani 0.5 1 d D U P E -1
H1AA H 0.2690 0.8533 0.8889 0.162 Uiso 0.5 1 calc R U P E -1
H1AB H 0.2657 0.9349 0.9470 0.162 Uiso 0.5 1 calc R U P E -1
H1AC H 0.3004 0.9523 0.8699 0.162 Uiso 0.5 1 calc R U P E -1
C2A C 0.4302(19) 0.9125(16) 0.9593(13) 0.101(6) Uani 0.5 1 d D U P E -1
H2AA H 0.4368 0.8731 1.0023 0.121 Uiso 0.5 1 calc R U P E -1
H2AB H 0.4716 0.8906 0.9249 0.121 Uiso 0.5 1 calc R U P E -1
O3A O 0.482(2) 1.003(2) 0.993(2) 0.091(6) Uani 0.5 1 d D U P E -1
C4A C 0.6067(16) 1.0107(15) 1.0378(11) 0.095(6) Uani 0.5 1 d D U P E -1
H4AA H 0.6495 0.9946 1.0022 0.114 Uiso 0.5 1 calc R U P E -1
H4AB H 0.6205 0.9706 1.0806 0.114 Uiso 0.5 1 calc R U P E -1
C5A C 0.647(2) 1.1041(19) 1.072(2) 0.120(11) Uani 0.5 1 d D U P E -1
H5AA H 0.7308 1.1117 1.1026 0.179 Uiso 0.5 1 calc R U P E -1
H5AB H 0.6329 1.1430 1.0290 0.179 Uiso 0.5 1 calc R U P E -1
H5AC H 0.6041 1.1191 1.1071 0.179 Uiso 0.5 1 calc R U P E -1

loop_
_atom_site_aniso_label
_atom_site_aniso_U_11
_atom_site_aniso_U_22
_atom_site_aniso_U_33
_atom_site_aniso_U_23
_atom_site_aniso_U_13
_atom_site_aniso_U_12
Re1 0.04757(19) 0.03875(17) 0.03840(17) 0.00331(11) 0.01373(13) 0.00965(12)
Cl02 0.0560(11) 0.0517(9) 0.0426(9) 0.0003(7) 0.0182(8) 0.0091(8)
P1 0.0469(11) 0.0465(10) 0.0426(9) 0.0047(8) 0.0122(8) 0.0150(8)
P2 0.0602(12) 0.0337(8) 0.0425(9) 0.0067(7) 0.0186(8) 0.0124(8)
N3 0.048(3) 0.037(3) 0.040(3) 0.009(2) 0.012(3) 0.012(2)
N1 0.050(3) 0.033(3) 0.037(3) 0.005(2) 0.006(3) 0.008(2)
N2 0.056(4) 0.055(3) 0.047(3) -0.003(3) 0.013(3) 0.005(3)
C1 0.049(4) 0.052(4) 0.045(4) 0.010(3) 0.011(3) 0.016(3)
C2 0.056(4) 0.046(4) 0.040(4) 0.006(3) 0.013(3) 0.012(3)
C3 0.064(5) 0.042(4) 0.043(4) -0.001(3) 0.016(3) 0.012(3)
C4 0.073(5) 0.042(4) 0.047(4) 0.005(3) 0.023(4) 0.008(4)
C5 0.056(5) 0.069(5) 0.046(4) 0.008(4) 0.014(4) 0.023(4)
C6 0.054(5) 0.079(5) 0.064(5) 0.012(4) 0.020(4) 0.022(4)
C7 0.054(5) 0.075(5) 0.062(5) 0.013(4) 0.013(4) 0.025(4)
C8 0.070(6) 0.076(5) 0.063(5) -0.005(4) 0.023(4) 0.034(4)
C9 0.054(4) 0.039(3) 0.046(4) 0.009(3) 0.010(3) 0.015(3)
C10 0.046(4) 0.046(4) 0.050(4) 0.012(3) 0.017(3) 0.011(3)
C11 0.071(5) 0.051(4) 0.064(5) 0.014(4) 0.021(4) 0.021(4)
C12 0.069(5) 0.039(4) 0.063(5) 0.000(3) 0.019(4) 0.015(4)
C13 0.079(6) 0.036(4) 0.055(4) 0.014(3) 0.026(4) 0.013(4)
C14 0.127(8) 0.044(4) 0.070(5) 0.021(4) 0.053(5) 0.025(5)
C15 0.085(6) 0.051(4) 0.062(5) 0.018(4) 0.031(4) 0.003(4)
C16 0.080(6) 0.058(5) 0.049(4) 0.012(4) 0.027(4) 0.016(4)
C17 0.061(5) 0.056(4) 0.049(4) 0.016(3) 0.023(4) 0.023(4)
C18 0.077(6) 0.061(5) 0.064(5) 0.020(4) 0.029(4) 0.037(4)
C19 0.065(5) 0.056(4) 0.056(4) 0.008(3) 0.026(4) 0.020(4)
C20 0.056(5) 0.056(4) 0.046(4) 0.007(3) 0.011(3) 0.020(4)
F1A 0.072(6) 0.046(5) 0.088(7) -0.002(4) 0.042(6) 0.006(4)
F1B 0.123(14) 0.049(8) 0.089(11) 0.011(7) 0.049(11) 0.001(8)
F2A 0.144(11) 0.058(5) 0.063(4) -0.002(3) 0.044(5) -0.005(7)
F2B 0.086(9) 0.056(8) 0.076(8) -0.005(6) 0.020(6) 0.011(7)
F3A 0.081(5) 0.059(5) 0.124(10) -0.014(5) 0.040(5) 0.022(4)
F3B 0.093(8) 0.084(12) 0.085(11) -0.014(8) 0.049(8) 0.020(7)
F4 0.075(4) 0.199(6) 0.059(3) 0.022(4) 0.031(3) 0.007(4)
F5 0.200(7) 0.067(3) 0.064(3) 0.030(3) 0.006(4) 0.017(4)
F6 0.072(3) 0.098(4) 0.054(3) 0.018(2) 0.011(2) -0.009(3)
F7A 0.056(9) 0.063(5) 0.068(6) 0.006(4) -0.025(6) 0.003(4)
F7B 0.052(13) 0.087(10) 0.090(10) 0.018(8) -0.018(10) 0.009(8)
F8A 0.051(9) 0.189(14) 0.120(9) 0.023(8) 0.008(8) 0.030(8)
F8B 0.021(8) 0.071(8) 0.110(8) 0.008(6) -0.012(6) 0.009(6)
F9A 0.057(7) 0.074(5) 0.101(7) 0.012(4) -0.020(5) 0.009(4)
F9B 0.049(7) 0.064(7) 0.161(14) 0.006(7) -0.010(7) 0.003(5)
F10 0.082(3) 0.051(2) 0.114(4) -0.002(2) 0.048(3) 0.017(2)
F11 0.124(4) 0.068(3) 0.064(3) -0.013(2) 0.015(3) 0.024(3)
F12 0.117(4) 0.049(2) 0.096(3) 0.017(2) 0.070(3) 0.021(2)
F13A 0.101(7) 0.068(5) 0.088(7) 0.014(4) 0.059(6) 0.053(4)
F13B 0.157(13) 0.069(5) 0.125(11) 0.025(5) 0.108(10) 0.064(6)
F14A 0.101(7) 0.092(9) 0.066(6) 0.016(5) 0.046(5) 0.063(7)
F14B 0.090(6) 0.097(9) 0.087(6) 0.034(6) 0.057(5) 0.053(5)
F15A 0.085(10) 0.069(7) 0.062(6) 0.016(5) 0.054(5) 0.047(6)
F15B 0.083(10) 0.079(7) 0.058(6) 0.022(6) 0.053(5) 0.046(6)
F16 0.074(3) 0.089(3) 0.066(3) 0.027(3) 0.013(3) 0.010(3)
F17 0.080(3) 0.058(3) 0.082(3) 0.000(2) 0.009(3) 0.010(2)
F18 0.081(3) 0.105(4) 0.077(3) 0.004(3) 0.012(3) 0.061(3)
F19A 0.102(7) 0.057(4) 0.081(5) 0.038(4) 0.048(5) 0.043(5)
F19B 0.092(7) 0.067(8) 0.059(7) 0.030(6) 0.034(6) 0.045(6)
F20A 0.063(7) 0.084(7) 0.062(4) 0.027(4) 0.012(4) 0.018(6)
F20B 0.053(10) 0.083(9) 0.050(5) 0.025(5) 0.012(5) 0.036(8)
F21A 0.077(5) 0.046(4) 0.060(4) 0.017(3) 0.028(4) 0.020(3)
F21B 0.135(12) 0.076(7) 0.090(10) 0.026(6) 0.012(8) 0.014(7)
F22 0.046(3) 0.071(3) 0.083(3) 0.010(2) 0.013(2) 0.018(2)
F23 0.065(3) 0.051(2) 0.062(2) 0.0109(19) 0.028(2) 0.026(2)
F24 0.081(3) 0.078(3) 0.058(3) 0.015(2) 0.037(2) 0.040(2)
C21 0.048(4) 0.044(4) 0.046(4) 0.007(3) 0.020(3) 0.018(3)
C22 0.048(4) 0.047(4) 0.050(4) 0.008(3) 0.024(3) 0.019(3)
C23 0.044(4) 0.042(4) 0.056(4) 0.008(3) 0.021(3) 0.014(3)
C24 0.046(4) 0.047(4) 0.057(4) 0.019(3) 0.020(3) 0.016(3)
C25 0.044(4) 0.052(4) 0.052(4) 0.013(3) 0.020(3) 0.010(3)
C26 0.046(4) 0.044(4) 0.046(4) 0.005(3) 0.016(3) 0.010(3)
C27 0.075(4) 0.044(3) 0.066(4) 0.003(3) 0.037(3) 0.014(3)
C28 0.059(5) 0.076(6) 0.057(5) 0.024(4) 0.018(4) 0.002(4)
C29 0.056(4) 0.041(4) 0.038(3) 0.014(3) 0.021(3) 0.014(3)
C30 0.058(5) 0.044(4) 0.051(4) 0.011(3) 0.022(4) 0.013(3)
C31 0.053(5) 0.055(4) 0.059(5) 0.021(4) 0.014(4) 0.017(4)
C32 0.057(5) 0.048(4) 0.051(4) 0.010(3) 0.012(4) 0.002(3)
C33 0.058(5) 0.040(4) 0.044(4) 0.007(3) 0.022(4) 0.008(3)
C34 0.051(4) 0.047(4) 0.045(4) 0.012(3) 0.021(3) 0.015(3)
C35 0.054(5) 0.064(4) 0.100(5) 0.017(3) 0.002(4) 0.012(3)
C36 0.069(5) 0.057(4) 0.049(4) 0.004(4) 0.028(4) 0.017(4)
C38 0.058(5) 0.042(4) 0.057(4) 0.013(3) 0.020(4) 0.020(3)
C39 0.063(5) 0.055(4) 0.062(5) 0.022(4) 0.034(4) 0.031(4)
C40 0.054(5) 0.048(4) 0.072(5) 0.020(4) 0.029(4) 0.022(3)
C41 0.050(4) 0.034(3) 0.061(4) 0.010(3) 0.017(4) 0.017(3)
C42 0.054(4) 0.036(3) 0.058(4) 0.002(3) 0.021(4) 0.013(3)
C43 0.050(4) 0.037(3) 0.044(4) 0.007(3) 0.015(3) 0.012(3)
C44 0.096(5) 0.080(4) 0.073(4) 0.030(3) 0.051(4) 0.050(4)
C45 0.060(5) 0.044(4) 0.076(5) 0.006(4) 0.024(4) 0.021(4)
C46 0.039(4) 0.045(4) 0.040(4) -0.001(3) 0.012(3) 0.011(3)
C47 0.059(5) 0.040(4) 0.049(4) 0.008(3) 0.017(3) 0.019(3)
C48 0.057(4) 0.044(4) 0.044(4) 0.010(3) 0.019(3) 0.014(3)
C49 0.058(4) 0.046(4) 0.041(4) 0.010(3) 0.020(3) 0.013(3)
C50 0.045(4) 0.048(4) 0.044(4) 0.000(3) 0.015(3) 0.013(3)
C51 0.048(4) 0.046(4) 0.045(4) 0.011(3) 0.019(3) 0.010(3)
C52 0.087(5) 0.066(4) 0.060(4) 0.025(3) 0.030(3) 0.034(3)
C53 0.051(5) 0.058(4) 0.044(4) 0.006(3) 0.013(4) 0.018(4)
B1 0.045(5) 0.039(4) 0.043(4) 0.014(3) 0.022(4) 0.009(3)
C1A 0.118(15) 0.15(2) 0.058(12) 0.007(11) 0.040(11) -0.006(13)
C2A 0.121(15) 0.118(10) 0.069(12) 0.009(9) 0.045(10) -0.002(11)
O3A 0.096(15) 0.104(8) 0.072(13) 0.012(8) 0.028(11) 0.016(11)
C4A 0.099(14) 0.127(13) 0.063(12) 0.014(10) 0.035(10) 0.013(11)
C5A 0.09(2) 0.134(14) 0.12(3) -0.008(14) 0.022(17) 0.015(14)

loop_
_atom_type_symbol
_atom_type_description
_atom_type_scat_dispersion_real
_atom_type_scat_dispersion_imag
_atom_type_scat_source
C C 0.0181 0.0091 'International Tables Vol C Tables 4.2.6.8 and 6.1.1.4'
H H 0.0000 0.0000 'International Tables Vol C Tables 4.2.6.8 and 6.1.1.4'
B B 0.0090 0.0039 'International Tables Vol C Tables 4.2.6.8 and 6.1.1.4'
Cl Cl 0.3639 0.7018 'International Tables Vol C Tables 4.2.6.8 and 6.1.1.4'
F F 0.0727 0.0534 'International Tables Vol C Tables 4.2.6.8 and 6.1.1.4'
N N 0.0311 0.0180 'International Tables Vol C Tables 4.2.6.8 and 6.1.1.4'
O O 0.0492 0.0322 'International Tables Vol C Tables 4.2.6.8 and 6.1.1.4'
P P 0.2955 0.4335 'International Tables Vol C Tables 4.2.6.8 and 6.1.1.4'
Re Re -5.2083 5.8923 'International Tables Vol C Tables 4.2.6.8 and 6.1.1.4'

loop_
_geom_angle_atom_site_label_1
_geom_angle_atom_site_label_2
_geom_angle_atom_site_label_3
_geom_angle
_geom_angle_site_symmetry_1
_geom_angle_site_symmetry_3
_geom_angle_publ_flag
N1 Re1 N3 109.6(2) . . ?
N1 Re1 N2 84.8(2) . . ?
N3 Re1 N2 165.58(19) . . ?
N1 Re1 P1 82.95(15) . . ?
N3 Re1 P1 90.97(13) . . ?
N2 Re1 P1 90.69(16) . . ?
N1 Re1 P2 83.22(15) . . ?
N3 Re1 P2 90.50(13) . . ?
N2 Re1 P2 91.40(16) . . ?
P1 Re1 P2 165.77(6) . . ?
N1 Re1 Cl02 166.98(16) . . ?
N3 Re1 Cl02 83.42(14) . . ?
N2 Re1 Cl02 82.16(15) . . ?
P1 Re1 Cl02 97.18(6) . . ?
P2 Re1 Cl02 97.05(6) . . ?
C1 P1 C5 103.6(3) . . ?
C1 P1 C9 103.1(3) . . ?
C5 P1 C9 107.8(3) . . ?
C1 P1 Re1 97.9(2) . . ?
C5 P1 Re1 124.1(2) . . ?
C9 P1 Re1 116.6(2) . . ?
C4 P2 C13 104.2(3) . . ?
C4 P2 C17 102.8(3) . . ?
C13 P2 C17 107.1(3) . . ?
C4 P2 Re1 98.4(2) . . ?
C13 P2 Re1 123.4(2) . . ?
C17 P2 Re1 117.4(2) . . ?
Re1 N3 H3A 109.5 . . ?
Re1 N3 H3B 109.5 . . ?
H3A N3 H3B 109.5 . . ?
Re1 N3 H3C 109.5 . . ?
H3A N3 H3C 109.5 . . ?
H3B N3 H3C 109.5 . . ?
C2 N1 C3 106.2(5) . . ?
C2 N1 Re1 126.8(4) . . ?
C3 N1 Re1 126.6(4) . . ?
Re1 N2 H2A 109.5 . . ?
Re1 N2 H2B 109.5 . . ?
H2A N2 H2B 109.5 . . ?
Re1 N2 H2C 109.5 . . ?
H2A N2 H2C 109.5 . . ?
H2B N2 H2C 109.5 . . ?
C2 C1 P1 110.9(4) . . ?
C2 C1 H1A 109.4 . . ?
P1 C1 H1A 109.4 . . ?
C2 C1 H1B 109.4 . . ?
P1 C1 H1B 109.4 . . ?
H1A C1 H1B 108.0 . . ?
N1 C2 C1 112.6(5) . . ?
N1 C2 H2D 109.1 . . ?
C1 C2 H2D 109.1 . . ?
N1 C2 H2E 109.1 . . ?
C1 C2 H2E 109.1 . . ?
H2D C2 H2E 107.8 . . ?
N1 C3 C4 112.3(5) . . ?
N1 C3 H3D 109.2 . . ?
C4 C3 H3D 109.2 . . ?
N1 C3 H3E 109.2 . . ?
C4 C3 H3E 109.2 . . ?
H3D C3 H3E 107.9 . . ?
C3 C4 P2 111.1(4) . . ?
C3 C4 H4A 109.4 . . ?
P2 C4 H4A 109.4 . . ?
C3 C4 H4B 109.4 . . ?
P2 C4 H4B 109.4 . . ?
H4A C4 H4B 108.0 . . ?
C7 C5 C8 110.4(6) . . ?
C7 C5 C6 106.8(6) . . ?
C8 C5 C6 106.7(6) . . ?
C7 C5 P1 114.5(5) . . ?
C8 C5 P1 109.1(5) . . ?
C6 C5 P1 109.1(5) . . ?
C5 C6 H6A 109.5 . . ?
C5 C6 H6B 109.5 . . ?
H6A C6 H6B 109.5 . . ?
C5 C6 H6C 109.5 . . ?
H6A C6 H6C 109.5 . . ?
H6B C6 H6C 109.5 . . ?
C5 C7 H7A 109.5 . . ?
C5 C7 H7B 109.5 . . ?
H7A C7 H7B 109.5 . . ?
C5 C7 H7C 109.5 . . ?
H7A C7 H7C 109.5 . . ?
H7B C7 H7C 109.5 . . ?
C5 C8 H8A 109.5 . . ?
C5 C8 H8B 109.5 . . ?
H8A C8 H8B 109.5 . . ?
C5 C8 H8C 109.5 . . ?
H8A C8 H8C 109.5 . . ?
H8B C8 H8C 109.5 . . ?
C10 C9 C11 106.0(5) . . ?
C10 C9 C12 110.4(6) . . ?
C11 C9 C12 107.8(5) . . ?
C10 C9 P1 107.6(4) . . ?
C11 C9 P1 115.2(5) . . ?
C12 C9 P1 109.8(5) . . ?
C9 C10 H10A 109.5 . . ?
C9 C10 H10B 109.5 . . ?
H10A C10 H10B 109.5 . . ?
C9 C10 H10C 109.5 . . ?
H10A C10 H10C 109.5 . . ?
H10B C10 H10C 109.5 . . ?
C9 C11 H11A 109.5 . . ?
C9 C11 H11B 109.5 . . ?
H11A C11 H11B 109.5 . . ?
C9 C11 H11C 109.5 . . ?
H11A C11 H11C 109.5 . . ?
H11B C11 H11C 109.5 . . ?
C9 C12 H12A 109.5 . . ?
C9 C12 H12B 109.5 . . ?
H12A C12 H12B 109.5 . . ?
C9 C12 H12C 109.5 . . ?
H12A C12 H12C 109.5 . . ?
H12B C12 H12C 109.5 . . ?
C16 C13 C14 111.5(6) . . ?
C16 C13 C15 106.3(6) . . ?
C14 C13 C15 106.9(6) . . ?
C16 C13 P2 109.3(5) . . ?
C14 C13 P2 114.0(5) . . ?
C15 C13 P2 108.4(5) . . ?
C13 C14 H14A 109.5 . . ?
C13 C14 H14B 109.5 . . ?
H14A C14 H14B 109.5 . . ?
C13 C14 H14C 109.5 . . ?
H14A C14 H14C 109.5 . . ?
H14B C14 H14C 109.5 . . ?
C13 C15 H15A 109.5 . . ?
C13 C15 H15B 109.5 . . ?
H15A C15 H15B 109.5 . . ?
C13 C15 H15C 109.5 . . ?
H15A C15 H15C 109.5 . . ?
H15B C15 H15C 109.5 . . ?
C13 C16 H16A 109.5 . . ?
C13 C16 H16B 109.5 . . ?
H16A C16 H16B 109.5 . . ?
C13 C16 H16C 109.5 . . ?
H16A C16 H16C 109.5 . . ?
H16B C16 H16C 109.5 . . ?
C19 C17 C20 111.5(6) . . ?
C19 C17 C18 105.5(6) . . ?
C20 C17 C18 107.8(6) . . ?
C19 C17 P2 106.7(5) . . ?
C20 C17 P2 110.7(5) . . ?
C18 C17 P2 114.6(5) . . ?
C17 C18 H18A 109.5 . . ?
C17 C18 H18B 109.5 . . ?
H18A C18 H18B 109.5 . . ?
C17 C18 H18C 109.5 . . ?
H18A C18 H18C 109.5 . . ?
H18B C18 H18C 109.5 . . ?
C17 C19 H19A 109.5 . . ?
C17 C19 H19B 109.5 . . ?
H19A C19 H19B 109.5 . . ?
C17 C19 H19C 109.5 . . ?
H19A C19 H19C 109.5 . . ?
H19B C19 H19C 109.5 . . ?
C17 C20 H20A 109.5 . . ?
C17 C20 H20B 109.5 . . ?
H20A C20 H20B 109.5 . . ?
C17 C20 H20C 109.5 . . ?
H20A C20 H20C 109.5 . . ?
H20B C20 H20C 109.5 . . ?
C26 C21 C22 116.5(6) . . ?
C26 C21 B1 122.4(6) . . ?
C22 C21 B1 120.9(6) . . ?
C21 C22 C23 122.5(6) . . ?
C21 C22 H22 118.8 . . ?
C23 C22 H22 118.8 . . ?
C24 C23 C22 119.9(6) . . ?
C24 C23 C27 118.6(6) . . ?
C22 C23 C27 121.4(6) . . ?
C25 C24 C23 118.4(6) . . ?
C25 C24 H24 120.8 . . ?
C23 C24 H24 120.8 . . ?
C24 C25 C26 120.3(6) . . ?
C24 C25 C28 120.7(6) . . ?
C26 C25 C28 119.0(7) . . ?
C21 C26 C25 122.3(6) . . ?
C21 C26 H26 118.9 . . ?
C25 C26 H26 118.9 . . ?
F1B C27 F3B 109.6(12) . . ?
F2A C27 F1A 105.7(10) . . ?
F2A C27 F3A 105.1(8) . . ?
F1A C27 F3A 102.6(7) . . ?
F1B C27 F2B 101.8(13) . . ?
F3B C27 F2B 100.8(10) . . ?
F1B C27 C23 116.8(14) . . ?
F2A C27 C23 116.5(8) . . ?
F3B C27 C23 113.9(10) . . ?
F1A C27 C23 113.4(8) . . ?
F3A C27 C23 112.2(7) . . ?
F2B C27 C23 112.0(10) . . ?
F6 C28 F5 105.7(7) . . ?
F6 C28 F4 105.7(7) . . ?
F5 C28 F4 104.5(7) . . ?
F6 C28 C25 114.1(6) . . ?
F5 C28 C25 113.6(7) . . ?
F4 C28 C25 112.4(7) . . ?
C34 C29 C30 114.9(6) . . ?
C34 C29 B1 124.7(6) . . ?
C30 C29 B1 120.3(6) . . ?
C31 C30 C29 122.7(6) . . ?
C31 C30 H30 118.6 . . ?
C29 C30 H30 118.6 . . ?
C32 C31 C30 120.0(6) . . ?
C32 C31 C35 121.5(7) . . ?
C30 C31 C35 118.5(6) . . ?
C33 C32 C31 118.2(7) . . ?
C33 C32 H32 120.9 . . ?
C31 C32 H32 120.9 . . ?
C32 C33 C34 121.4(6) . . ?
C32 C33 C36 119.5(7) . . ?
C34 C33 C36 119.1(6) . . ?
C33 C34 C29 122.7(6) . . ?
C33 C34 H34 118.7 . . ?
C29 C34 H34 118.7 . . ?
F9B C35 F7B 108.6(13) . . ?
F8A C35 F9A 107.6(9) . . ?
F8A C35 F7A 104.8(13) . . ?
F9A C35 F7A 98.8(9) . . ?
F9B C35 F8B 97.1(12) . . ?
F7B C35 F8B 98.0(14) . . ?
F8A C35 C31 120.9(11) . . ?
F9B C35 C31 117.8(10) . . ?
F7B C35 C31 121.7(16) . . ?
F9A C35 C31 113.1(8) . . ?
F7A C35 C31 109.1(10) . . ?
F8B C35 C31 108.8(10) . . ?
F10 C36 F11 105.9(6) . . ?
F10 C36 F12 105.5(6) . . ?
F11 C36 F12 104.2(6) . . ?
F10 C36 C33 113.9(6) . . ?
F11 C36 C33 113.5(6) . . ?
F12 C36 C33 112.9(6) . . ?
C39 C38 C43 123.2(7) . . ?
C39 C38 H38 118.4 . . ?
C43 C38 H38 118.4 . . ?
C38 C39 C40 119.8(6) . . ?
C38 C39 C44 119.4(7) . . ?
C40 C39 C44 120.8(6) . . ?
C41 C40 C39 118.6(6) . . ?
C41 C40 H40 120.7 . . ?
C39 C40 H40 120.7 . . ?
C40 C41 C42 121.0(7) . . ?
C40 C41 C45 120.3(6) . . ?
C42 C41 C45 118.7(6) . . ?
C41 C42 C43 122.0(6) . . ?
C41 C42 H42 119.0 . . ?
C43 C42 H42 119.0 . . ?
C42 C43 C38 115.4(6) . . ?
C42 C43 B1 125.9(6) . . ?
C38 C43 B1 118.7(6) . . ?
F13B C44 F15A 109.7(15) . . ?
F14A C44 F15B 125.8(10) . . ?
F13B C44 C39 116.7(8) . . ?
F14A C44 C39 120.8(7) . . ?
F15A C44 C39 123.9(10) . . ?
F15B C44 C39 108.2(10) . . ?
F13B C44 F14B 107.9(9) . . ?
F15A C44 F14B 85.5(13) . . ?
C39 C44 F14B 107.3(7) . . ?
F14A C44 F13A 93.9(8) . . ?
F15B C44 F13A 92.0(15) . . ?
C39 C44 F13A 107.6(7) . . ?
F17 C45 F16 104.5(6) . . ?
F17 C45 F18 105.6(6) . . ?
F16 C45 F18 106.5(6) . . ?
F17 C45 C41 113.5(6) . . ?
F16 C45 C41 113.0(6) . . ?
F18 C45 C41 113.0(6) . . ?
C47 C46 C51 115.5(6) . . ?
C47 C46 B1 122.0(5) . . ?
C51 C46 B1 121.9(5) . . ?
C46 C47 C48 123.6(6) . . ?
C46 C47 H47 118.2 . . ?
C48 C47 H47 118.2 . . ?
C49 C48 C47 119.9(6) . . ?
C49 C48 C52 118.5(6) . . ?
C47 C48 C52 121.6(6) . . ?
C48 C49 C50 118.3(6) . . ?
C48 C49 H49 120.9 . . ?
C50 C49 H49 120.9 . . ?
C49 C50 C51 121.1(6) . . ?
C49 C50 C53 118.4(6) . . ?
C51 C50 C53 120.4(6) . . ?
C50 C51 C46 121.6(6) . . ?
C50 C51 H51 119.2 . . ?
C46 C51 H51 119.2 . . ?
F20A C52 F19A 114.7(9) . . ?
F21B C52 F20B 109.3(14) . . ?
F21B C52 C48 122.6(9) . . ?
F20A C52 C48 117.6(10) . . ?
F19A C52 C48 114.6(6) . . ?
F20B C52 C48 111.3(13) . . ?
F21B C52 F19B 106.0(11) . . ?
F20B C52 F19B 94.6(9) . . ?
C48 C52 F19B 109.2(7) . . ?
F20A C52 F21A 101.9(9) . . ?
F19A C52 F21A 96.3(6) . . ?
C48 C52 F21A 108.3(6) . . ?
F22 C53 F23 106.4(5) . . ?
F22 C53 F24 106.3(6) . . ?
F23 C53 F24 106.2(5) . . ?
F22 C53 C50 112.4(6) . . ?
F23 C53 C50 112.9(6) . . ?
F24 C53 C50 112.1(5) . . ?
C43 B1 C29 110.6(5) . . ?
C43 B1 C46 113.5(5) . . ?
C29 B1 C46 102.9(5) . . ?
C43 B1 C21 105.9(5) . . ?
C29 B1 C21 110.5(5) . . ?
C46 B1 C21 113.5(5) . . ?
C2A C1A H1AA 109.5 . . ?
C2A C1A H1AB 109.5 . . ?
H1AA C1A H1AB 109.5 . . ?
C2A C1A H1AC 109.5 . . ?
H1AA C1A H1AC 109.5 . . ?
H1AB C1A H1AC 109.5 . . ?
O3A C2A C1A 108(3) . . ?
O3A C2A H2AA 110.2 . . ?
C1A C2A H2AA 110.2 . . ?
O3A C2A H2AB 110.2 . . ?
C1A C2A H2AB 110.2 . . ?
H2AA C2A H2AB 108.5 . . ?
C4A O3A C2A 112(3) . . ?
O3A C4A C5A 107(3) . . ?
O3A C4A H4AA 110.3 . . ?
C5A C4A H4AA 110.3 . . ?
O3A C4A H4AB 110.3 . . ?
C5A C4A H4AB 110.3 . . ?
H4AA C4A H4AB 108.6 . . ?
C4A C5A H5AA 109.5 . . ?
C4A C5A H5AB 109.5 . . ?
H5AA C5A H5AB 109.5 . . ?
C4A C5A H5AC 109.5 . . ?
H5AA C5A H5AC 109.5 . . ?
H5AB C5A H5AC 109.5 . . ?

loop_
_geom_bond_atom_site_label_1
_geom_bond_atom_site_label_2
_geom_bond_distance
_geom_bond_site_symmetry_2
_geom_bond_publ_flag
Re1 N1 1.894(5) . ?
Re1 N3 2.152(5) . ?
Re1 N2 2.192(6) . ?
Re1 P1 2.4241(17) . ?
Re1 P2 2.4248(16) . ?
Re1 Cl02 2.4951(16) . ?
P1 C1 1.837(7) . ?
P1 C5 1.895(7) . ?
P1 C9 1.902(7) . ?
P2 C4 1.833(7) . ?
P2 C13 1.896(7) . ?
P2 C17 1.910(8) . ?
N3 H3A 0.9100 . ?
N3 H3B 0.9100 . ?
N3 H3C 0.9100 . ?
N1 C2 1.498(8) . ?
N1 C3 1.516(8) . ?
N2 H2A 0.9100 . ?
N2 H2B 0.9100 . ?
N2 H2C 0.9100 . ?
C1 C2 1.526(9) . ?
C1 H1A 0.9900 . ?
C1 H1B 0.9900 . ?
C2 H2D 0.9900 . ?
C2 H2E 0.9900 . ?
C3 C4 1.536(9) . ?
C3 H3D 0.9900 . ?
C3 H3E 0.9900 . ?
C4 H4A 0.9900 . ?
C4 H4B 0.9900 . ?
C5 C7 1.542(9) . ?
C5 C8 1.542(10) . ?
C5 C6 1.545(11) . ?
C6 H6A 0.9800 . ?
C6 H6B 0.9800 . ?
C6 H6C 0.9800 . ?
C7 H7A 0.9800 . ?
C7 H7B 0.9800 . ?
C7 H7C 0.9800 . ?
C8 H8A 0.9800 . ?
C8 H8B 0.9800 . ?
C8 H8C 0.9800 . ?
C9 C10 1.539(9) . ?
C9 C11 1.541(9) . ?
C9 C12 1.565(9) . ?
C10 H10A 0.9800 . ?
C10 H10B 0.9800 . ?
C10 H10C 0.9800 . ?
C11 H11A 0.9800 . ?
C11 H11B 0.9800 . ?
C11 H11C 0.9800 . ?
C12 H12A 0.9800 . ?
C12 H12B 0.9800 . ?
C12 H12C 0.9800 . ?
C13 C16 1.529(10) . ?
C13 C14 1.538(9) . ?
C13 C15 1.545(11) . ?
C14 H14A 0.9800 . ?
C14 H14B 0.9800 . ?
C14 H14C 0.9800 . ?
C15 H15A 0.9800 . ?
C15 H15B 0.9800 . ?
C15 H15C 0.9800 . ?
C16 H16A 0.9800 . ?
C16 H16B 0.9800 . ?
C16 H16C 0.9800 . ?
C17 C19 1.536(9) . ?
C17 C20 1.547(9) . ?
C17 C18 1.549(9) . ?
C18 H18A 0.9800 . ?
C18 H18B 0.9800 . ?
C18 H18C 0.9800 . ?
C19 H19A 0.9800 . ?
C19 H19B 0.9800 . ?
C19 H19C 0.9800 . ?
C20 H20A 0.9800 . ?
C20 H20B 0.9800 . ?
C20 H20C 0.9800 . ?
F1A C27 1.358(9) . ?
F1B C27 1.335(12) . ?
F2A C27 1.336(9) . ?
F2B C27 1.389(12) . ?
F3A C27 1.364(9) . ?
F3B C27 1.338(11) . ?
F4 C28 1.335(9) . ?
F5 C28 1.331(9) . ?
F6 C28 1.324(9) . ?
F7A C35 1.392(11) . ?
F7B C35 1.352(13) . ?
F8A C35 1.314(11) . ?
F8B C35 1.415(12) . ?
F9A C35 1.383(10) . ?
F9B C35 1.336(11) . ?
F10 C36 1.338(8) . ?
F11 C36 1.341(8) . ?
F12 C36 1.343(8) . ?
F13A C44 1.507(11) . ?
F13B C44 1.266(11) . ?
F14A C44 1.330(9) . ?
F14B C44 1.470(10) . ?
F15A C44 1.336(12) . ?
F15B C44 1.345(11) . ?
F16 C45 1.338(9) . ?
F17 C45 1.329(8) . ?
F18 C45 1.344(8) . ?
F19A C52 1.336(8) . ?
F19B C52 1.456(10) . ?
F20A C52 1.307(10) . ?
F20B C52 1.374(12) . ?
F21A C52 1.457(9) . ?
F21B C52 1.274(11) . ?
F22 C53 1.342(8) . ?
F23 C53 1.343(8) . ?
F24 C53 1.350(8) . ?
C21 C26 1.386(9) . ?
C21 C22 1.395(9) . ?
C21 B1 1.657(9) . ?
C22 C23 1.397(9) . ?
C22 H22 0.9500 . ?
C23 C24 1.396(9) . ?
C23 C27 1.451(8) . ?
C24 C25 1.393(9) . ?
C24 H24 0.9500 . ?
C25 C26 1.400(9) . ?
C25 C28 1.482(10) . ?
C26 H26 0.9500 . ?
C29 C34 1.402(9) . ?
C29 C30 1.406(9) . ?
C29 B1 1.638(10) . ?
C30 C31 1.403(10) . ?
C30 H30 0.9500 . ?
C31 C32 1.397(10) . ?
C31 C35 1.435(8) . ?
C32 C33 1.374(9) . ?
C32 H32 0.9500 . ?
C33 C34 1.389(9) . ?
C33 C36 1.497(9) . ?
C34 H34 0.9500 . ?
C38 C39 1.391(9) . ?
C38 C43 1.406(9) . ?
C38 H38 0.9500 . ?
C39 C40 1.392(10) . ?
C39 C44 1.446(8) . ?
C40 C41 1.386(10) . ?
C40 H40 0.9500 . ?
C41 C42 1.396(9) . ?
C41 C45 1.499(10) . ?
C42 C43 1.402(9) . ?
C42 H42 0.9500 . ?
C43 B1 1.628(10) . ?
C46 C47 1.388(9) . ?
C46 C51 1.417(9) . ?
C46 B1 1.645(9) . ?
C47 C48 1.393(9) . ?
C47 H47 0.9500 . ?
C48 C49 1.392(9) . ?
C48 C52 1.454(8) . ?
C49 C50 1.393(9) . ?
C49 H49 0.9500 . ?
C50 C51 1.395(9) . ?
C50 C53 1.504(9) . ?
C51 H51 0.9500 . ?
C1A C2A 1.48(2) . ?
C1A H1AA 0.9800 . ?
C1A H1AB 0.9800 . ?
C1A H1AC 0.9800 . ?
C2A O3A 1.47(2) . ?
C2A H2AA 0.9900 . ?
C2A H2AB 0.9900 . ?
O3A C4A 1.46(2) . ?
C4A C5A 1.49(2) . ?
C4A H4AA 0.9900 . ?
C4A H4AB 0.9900 . ?
C5A H5AA 0.9800 . ?
C5A H5AB 0.9800 . ?
C5A H5AC 0.9800 . ?

loop_
_geom_torsion_atom_site_label_1
_geom_torsion_atom_site_label_2
_geom_torsion_atom_site_label_3
_geom_torsion_atom_site_label_4
_geom_torsion
_geom_torsion_site_symmetry_1
_geom_torsion_site_symmetry_2
_geom_torsion_site_symmetry_3
_geom_torsion_site_symmetry_4
_geom_torsion_publ_flag
N3 Re1 N1 C2 -95.1(5) . . . . ?
N2 Re1 N1 C2 84.8(5) . . . . ?
P1 Re1 N1 C2 -6.6(5) . . . . ?
P2 Re1 N1 C2 176.8(5) . . . . ?
Cl02 Re1 N1 C2 84.8(8) . . . . ?
N3 Re1 N1 C3 93.4(5) . . . . ?
N2 Re1 N1 C3 -86.7(5) . . . . ?
P1 Re1 N1 C3 -178.1(5) . . . . ?
P2 Re1 N1 C3 5.3(5) . . . . ?
Cl02 Re1 N1 C3 -86.7(9) . . . . ?
C5 P1 C1 C2 -157.9(5) . . . . ?
C9 P1 C1 C2 89.8(5) . . . . ?
Re1 P1 C1 C2 -29.9(5) . . . . ?
C3 N1 C2 C1 160.6(6) . . . . ?
Re1 N1 C2 C1 -12.3(8) . . . . ?
P1 C1 C2 N1 29.5(7) . . . . ?
C2 N1 C3 C4 -159.8(6) . . . . ?
Re1 N1 C3 C4 13.1(8) . . . . ?
N1 C3 C4 P2 -29.2(8) . . . . ?
C13 P2 C4 C3 156.7(5) . . . . ?
C17 P2 C4 C3 -91.6(6) . . . . ?
Re1 P2 C4 C3 29.1(5) . . . . ?
C1 P1 C5 C7 -38.6(6) . . . . ?
C9 P1 C5 C7 70.1(6) . . . . ?
Re1 P1 C5 C7 -148.1(5) . . . . ?
C1 P1 C5 C8 -162.9(5) . . . . ?
C9 P1 C5 C8 -54.1(6) . . . . ?
Re1 P1 C5 C8 87.7(5) . . . . ?
C1 P1 C5 C6 81.0(5) . . . . ?
C9 P1 C5 C6 -170.3(5) . . . . ?
Re1 P1 C5 C6 -28.5(6) . . . . ?
C4 P2 C13 C16 163.5(5) . . . . ?
C17 P2 C13 C16 55.1(6) . . . . ?
Re1 P2 C13 C16 -86.2(6) . . . . ?
C4 P2 C13 C14 38.0(7) . . . . ?
C17 P2 C13 C14 -70.5(7) . . . . ?
Re1 P2 C13 C14 148.2(5) . . . . ?
C4 P2 C13 C15 -81.0(5) . . . . ?
C17 P2 C13 C15 170.6(5) . . . . ?
Re1 P2 C13 C15 29.3(6) . . . . ?
C26 C21 C22 C23 -2.9(9) . . . . ?
B1 C21 C22 C23 -177.8(6) . . . . ?
C21 C22 C23 C24 0.6(10) . . . . ?
C21 C22 C23 C27 -179.2(6) . . . . ?
C22 C23 C24 C25 1.5(9) . . . . ?
C27 C23 C24 C25 -178.6(6) . . . . ?
C23 C24 C25 C26 -1.4(10) . . . . ?
C23 C24 C25 C28 177.0(6) . . . . ?
C22 C21 C26 C25 3.1(9) . . . . ?
B1 C21 C26 C25 177.9(6) . . . . ?
C24 C25 C26 C21 -1.0(10) . . . . ?
C28 C25 C26 C21 -179.4(7) . . . . ?
C24 C23 C27 F1B 28.2(18) . . . . ?
C22 C23 C27 F1B -151.9(16) . . . . ?
C24 C23 C27 F2A 177.6(12) . . . . ?
C22 C23 C27 F2A -2.5(14) . . . . ?
C24 C23 C27 F3B -101.3(16) . . . . ?
C22 C23 C27 F3B 78.6(16) . . . . ?
C24 C23 C27 F1A 54.5(11) . . . . ?
C22 C23 C27 F1A -125.6(9) . . . . ?
C24 C23 C27 F3A -61.1(12) . . . . ?
C22 C23 C27 F3A 118.7(11) . . . . ?
C24 C23 C27 F2B 145.1(13) . . . . ?
C22 C23 C27 F2B -35.0(15) . . . . ?
C24 C25 C28 F6 139.8(7) . . . . ?
C26 C25 C28 F6 -41.8(10) . . . . ?
C24 C25 C28 F5 18.5(10) . . . . ?
C26 C25 C28 F5 -163.0(7) . . . . ?
C24 C25 C28 F4 -99.9(8) . . . . ?
C26 C25 C28 F4 78.6(9) . . . . ?
C34 C29 C30 C31 4.1(9) . . . . ?
B1 C29 C30 C31 -178.9(6) . . . . ?
C29 C30 C31 C32 -2.1(11) . . . . ?
C29 C30 C31 C35 175.2(6) . . . . ?
C30 C31 C32 C33 -1.9(10) . . . . ?
C35 C31 C32 C33 -179.1(7) . . . . ?
C31 C32 C33 C34 3.7(10) . . . . ?
C31 C32 C33 C36 -175.9(6) . . . . ?
C32 C33 C34 C29 -1.5(10) . . . . ?
C36 C33 C34 C29 178.0(6) . . . . ?
C30 C29 C34 C33 -2.3(9) . . . . ?
B1 C29 C34 C33 -179.1(6) . . . . ?
C32 C31 C35 F8A -115.0(15) . . . . ?
C30 C31 C35 F8A 67.7(16) . . . . ?
C32 C31 C35 F9B -29(2) . . . . ?
C30 C31 C35 F9B 153.8(18) . . . . ?
C32 C31 C35 F7B 109.4(16) . . . . ?
C30 C31 C35 F7B -67.8(18) . . . . ?
C32 C31 C35 F9A 14.6(13) . . . . ?
C30 C31 C35 F9A -162.6(10) . . . . ?
C32 C31 C35 F7A 123.5(11) . . . . ?
C30 C31 C35 F7A -53.7(12) . . . . ?
C32 C31 C35 F8B -138.1(10) . . . . ?
C30 C31 C35 F8B 44.7(12) . . . . ?
C32 C33 C36 F10 -147.2(7) . . . . ?
C34 C33 C36 F10 33.2(9) . . . . ?
C32 C33 C36 F11 -25.9(9) . . . . ?
C34 C33 C36 F11 154.6(6) . . . . ?
C32 C33 C36 F12 92.5(8) . . . . ?
C34 C33 C36 F12 -87.1(8) . . . . ?
C43 C38 C39 C40 0.0(11) . . . . ?
C43 C38 C39 C44 -176.3(6) . . . . ?
C38 C39 C40 C41 1.5(10) . . . . ?
C44 C39 C40 C41 177.7(7) . . . . ?
C39 C40 C41 C42 -1.0(10) . . . . ?
C39 C40 C41 C45 -179.8(6) . . . . ?
C40 C41 C42 C43 -1.1(10) . . . . ?
C45 C41 C42 C43 177.7(6) . . . . ?
C41 C42 C43 C38 2.5(9) . . . . ?
C41 C42 C43 B1 -178.4(6) . . . . ?
C39 C38 C43 C42 -1.9(10) . . . . ?
C39 C38 C43 B1 178.8(6) . . . . ?
C38 C39 C44 F13B 91.8(13) . . . . ?
C40 C39 C44 F13B -84.4(13) . . . . ?
C38 C39 C44 F14A 161.8(10) . . . . ?
C40 C39 C44 F14A -14.4(13) . . . . ?
C38 C39 C44 F15A -50.8(19) . . . . ?
C40 C39 C44 F15A 133.0(18) . . . . ?
C38 C39 C44 F15B -42.2(17) . . . . ?
C40 C39 C44 F15B 141.5(15) . . . . ?
C38 C39 C44 F14B -147.1(8) . . . . ?
C40 C39 C44 F14B 36.7(10) . . . . ?
C38 C39 C44 F13A 56.1(9) . . . . ?
C40 C39 C44 F13A -120.2(8) . . . . ?
C40 C41 C45 F17 -108.9(7) . . . . ?
C42 C41 C45 F17 72.2(9) . . . . ?
C40 C41 C45 F16 132.3(7) . . . . ?
C42 C41 C45 F16 -46.5(8) . . . . ?
C40 C41 C45 F18 11.3(10) . . . . ?
C42 C41 C45 F18 -167.5(6) . . . . ?
C51 C46 C47 C48 0.7(10) . . . . ?
B1 C46 C47 C48 172.5(6) . . . . ?
C46 C47 C48 C49 -0.9(11) . . . . ?
C46 C47 C48 C52 178.5(7) . . . . ?
C47 C48 C49 C50 0.8(10) . . . . ?
C52 C48 C49 C50 -178.6(6) . . . . ?
C48 C49 C50 C51 -0.6(10) . . . . ?
C48 C49 C50 C53 -176.2(6) . . . . ?
C49 C50 C51 C46 0.5(10) . . . . ?
C53 C50 C51 C46 176.0(6) . . . . ?
C47 C46 C51 C50 -0.5(10) . . . . ?
B1 C46 C51 C50 -172.2(6) . . . . ?
C49 C48 C52 F21B -88.7(15) . . . . ?
C47 C48 C52 F21B 91.8(15) . . . . ?
C49 C48 C52 F20A 64.6(11) . . . . ?
C47 C48 C52 F20A -114.8(10) . . . . ?
C49 C48 C52 F19A -156.2(8) . . . . ?
C47 C48 C52 F19A 24.3(11) . . . . ?
C49 C48 C52 F20B 43.4(13) . . . . ?
C47 C48 C52 F20B -136.1(11) . . . . ?
C49 C48 C52 F19B 146.5(8) . . . . ?
C47 C48 C52 F19B -32.9(10) . . . . ?
C49 C48 C52 F21A -50.1(9) . . . . ?
C47 C48 C52 F21A 130.4(7) . . . . ?
C49 C50 C53 F22 86.9(8) . . . . ?
C51 C50 C53 F22 -88.8(8) . . . . ?
C49 C50 C53 F23 -152.7(6) . . . . ?
C51 C50 C53 F23 31.7(9) . . . . ?
C49 C50 C53 F24 -32.8(9) . . . . ?
C51 C50 C53 F24 151.6(6) . . . . ?
C42 C43 B1 C29 135.2(6) . . . . ?
C38 C43 B1 C29 -45.6(7) . . . . ?
C42 C43 B1 C46 20.1(9) . . . . ?
C38 C43 B1 C46 -160.7(6) . . . . ?
C42 C43 B1 C21 -105.0(7) . . . . ?
C38 C43 B1 C21 74.2(7) . . . . ?
C34 C29 B1 C43 -25.2(8) . . . . ?
C30 C29 B1 C43 158.2(5) . . . . ?
C34 C29 B1 C46 96.4(7) . . . . ?
C30 C29 B1 C46 -80.2(6) . . . . ?
C34 C29 B1 C21 -142.1(6) . . . . ?
C30 C29 B1 C21 41.3(8) . . . . ?
C47 C46 B1 C43 40.0(9) . . . . ?
C51 C46 B1 C43 -148.8(6) . . . . ?
C47 C46 B1 C29 -79.6(7) . . . . ?
C51 C46 B1 C29 91.6(7) . . . . ?
C47 C46 B1 C21 160.9(6) . . . . ?
C51 C46 B1 C21 -27.8(9) . . . . ?
C26 C21 B1 C43 -94.7(7) . . . . ?
C22 C21 B1 C43 79.9(7) . . . . ?
C26 C21 B1 C29 25.1(8) . . . . ?
C22 C21 B1 C29 -160.3(6) . . . . ?
C26 C21 B1 C46 140.1(6) . . . . ?
C22 C21 B1 C46 -45.2(8) . . . . ?
C1A C2A O3A C4A -177(2) . . . . ?
C2A O3A C4A C5A -177(3) . . . . ?
